data_7052529
loop_
_publ_author_name
'Mansikkam\"aki, Heidi'
'Nissinen, Maija'
'Schalley, Christoph A.'
'Rissanen, Kari'

_publ_section_title
;
 Self-assembling resorcinarene capsules: solid and gas phase studies on
 encapsulation of small alkyl ammonium cations
;
_journal_issue 1
_journal_name_full 'New Journal of Chemistry'
_journal_page_first 88
_journal_paper_doi 10.1039/b207875a
_journal_volume 27
_journal_year 2003
_chemical_formula_sum 'C90 H131 Br N O20.5'
_chemical_formula_weight 1634.87
_chemical_name_systematic
;
?
;
_space_group_IT_number 2
_symmetry_cell_setting triclinic
_symmetry_space_group_name_Hall '-P 1'
_symmetry_space_group_name_H-M 'P -1'
_atom_sites_solution_hydrogens geom
_atom_sites_solution_primary direct
_atom_sites_solution_secondary difmap
_audit_creation_method SHELXL-97
_cell_angle_alpha 105.8011(6)
_cell_angle_beta 90.7846(7)
_cell_angle_gamma 118.409(1)
_cell_formula_units_Z 1
_cell_length_a 13.2301(2)
_cell_length_b 13.5456(3)
_cell_length_c 14.7790(4)
_cell_measurement_temperature 173(2)
_cell_volume 2209.22(9)
_computing_structure_refinement 'SHELXL-97 (Sheldrick, 1997)'
_diffrn_ambient_temperature 173(2)
_diffrn_measured_fraction_theta_full 0.995
_diffrn_measured_fraction_theta_max 0.995
_diffrn_radiation_monochromator graphite
_diffrn_radiation_source 'fine-focus sealed tube'
_diffrn_radiation_type MoK\a
_diffrn_radiation_wavelength 0.71069
_diffrn_reflns_av_R_equivalents 0.0441
_diffrn_reflns_av_sigmaI/netI 0.0942
_diffrn_reflns_limit_h_max 15
_diffrn_reflns_limit_h_min -15
_diffrn_reflns_limit_k_max 15
_diffrn_reflns_limit_k_min -16
_diffrn_reflns_limit_l_max 17
_diffrn_reflns_limit_l_min -16
_diffrn_reflns_number 12471
_diffrn_reflns_theta_full 25.01
_diffrn_reflns_theta_max 25.01
_diffrn_reflns_theta_min 1.79
_exptl_absorpt_coefficient_mu 0.534
_exptl_absorpt_correction_T_max 0.8562
_exptl_absorpt_correction_T_min 0.8147
_exptl_crystal_density_diffrn 1.229
_exptl_crystal_density_method 'not measured'
_exptl_crystal_F_000 877
_exptl_crystal_size_max 0.40
_exptl_crystal_size_mid 0.35
_exptl_crystal_size_min 0.30
_refine_diff_density_max 1.270
_refine_diff_density_min -0.557
_refine_diff_density_rms 0.090
_refine_ls_extinction_method none
_refine_ls_goodness_of_fit_ref 1.040
_refine_ls_hydrogen_treatment mixed
_refine_ls_matrix_type full
_refine_ls_number_parameters 525
_refine_ls_number_reflns 7769
_refine_ls_number_restraints 1
_refine_ls_restrained_S_all 1.040
_refine_ls_R_factor_all 0.1224
_refine_ls_R_factor_gt 0.0722
_refine_ls_shift/su_max 0.002
_refine_ls_shift/su_mean 0.000
_refine_ls_structure_factor_coef Fsqd
_refine_ls_weighting_details 'calc w=1/[\s^2^(Fo^2^)+(0.0927P)^2^+4.4574P] where P=(Fo^2^+2Fc^2^)/3'
_refine_ls_weighting_scheme calc
_refine_ls_wR_factor_gt 0.1758
_refine_ls_wR_factor_ref 0.2059
_reflns_number_gt 5162
_reflns_number_total 7769
_reflns_threshold_expression >2sigma(I)
_cod_data_source_file b207875a.txt
_cod_data_source_block 5(3)2Br4MeOH0.5H2O
_cod_original_cell_volume 2209.23(8)
_cod_original_formula_sum 'C90 H131 Br N O20.50'
_cod_database_code 7052529

loop_
_symmetry_equiv_pos_as_xyz
'x, y, z'
'-x, -y, -z'

loop_
_atom_site_label
_atom_site_type_symbol
_atom_site_fract_x
_atom_site_fract_y
_atom_site_fract_z
_atom_site_U_iso_or_equiv
_atom_site_adp_type
_atom_site_occupancy
_atom_site_symmetry_multiplicity
_atom_site_calc_flag
_atom_site_refinement_flags
_atom_site_disorder_assembly
_atom_site_disorder_group
O18 O 0.4024(3) 0.2496(3) 0.2456(2) 0.0281(8) Uani 1 1 d . . .
H18 H 0.3654 0.1889 0.2622 0.042 Uiso 1 1 calc R . .
O6 O -0.3293(3) -0.2815(3) 0.1855(2) 0.0316(8) Uani 1 1 d . . .
H6 H -0.3766 -0.3362 0.1374 0.047 Uiso 1 1 calc R . .
O20 O 0.3051(3) 0.4966(3) 0.1308(3) 0.0347(9) Uani 1 1 d . . .
H20 H 0.3634 0.5051 0.1046 0.052 Uiso 1 1 calc R . .
O25 O -0.1150(3) -0.2567(3) 0.2504(3) 0.0334(9) Uani 1 1 d . . .
H25 H -0.1810 -0.2646 0.2376 0.050 Uiso 1 1 calc R . .
O4 O -0.4264(3) -0.0601(3) 0.0339(2) 0.0317(8) Uani 1 1 d . . .
H4 H -0.3899 0.0069 0.0267 0.048 Uiso 1 1 calc R . .
O27 O 0.2788(3) 0.0372(3) 0.2761(3) 0.0350(9) Uani 1 1 d . . .
H27 H 0.2837 -0.0245 0.2577 0.052 Uiso 1 1 calc R . .
O13 O -0.2994(3) 0.1506(3) -0.0064(2) 0.0379(9) Uani 1 1 d . . .
H13 H -0.2966 0.1680 -0.0571 0.057 Uiso 1 1 calc R . .
O11 O 0.0935(3) 0.4562(3) 0.0435(3) 0.0378(9) Uani 1 1 d . . .
H11 H 0.1581 0.4777 0.0744 0.057 Uiso 1 1 calc R . .
C15 C 0.2076(3) 0.4193(4) 0.2500(3) 0.0182(10) Uani 1 1 d . . .
C17 C 0.2587(3) 0.2957(4) 0.3135(3) 0.0178(9) Uani 1 1 d . . .
C3 C -0.2991(4) 0.0401(4) 0.1857(3) 0.0196(10) Uani 1 1 d . . .
C9 C -0.0783(4) 0.3124(4) 0.2079(3) 0.0196(10) Uani 1 1 d . . .
H9 H -0.0701 0.3144 0.2724 0.023 Uiso 1 1 calc R . .
C16 C 0.1947(3) 0.3519(4) 0.3097(3) 0.0180(10) Uani 1 1 d . . .
H16 H 0.1384 0.3437 0.3506 0.022 Uiso 1 1 calc R . .
C24 C -0.0592(4) -0.0503(4) 0.3282(3) 0.0159(9) Uani 1 1 d . . .
C21 C 0.2453(4) 0.2263(4) 0.3821(3) 0.0191(10) Uani 1 1 d . . .
H21 H 0.3188 0.2229 0.3888 0.023 Uiso 1 1 calc R . .
C1 C -0.2483(3) -0.0752(4) 0.2606(3) 0.0170(9) Uani 1 1 d . . .
C22 C 0.1467(4) 0.0987(4) 0.3435(3) 0.0181(10) Uani 1 1 d . . .
C10 C 0.0186(4) 0.3894(4) 0.1774(3) 0.0181(10) Uani 1 1 d . . .
C2 C -0.2401(3) 0.0303(4) 0.2587(3) 0.0163(9) Uani 1 1 d . . .
H2 H -0.1913 0.1000 0.3102 0.020 Uiso 1 1 calc R . .
C25 C -0.0325(4) -0.1383(4) 0.2813(3) 0.0226(10) Uani 1 1 d . . .
C23 C 0.0318(4) 0.0653(4) 0.3575(3) 0.0179(10) Uani 1 1 d . . .
H23 H 0.0153 0.1259 0.3890 0.022 Uiso 1 1 calc R . .
C11 C 0.0053(4) 0.3843(4) 0.0822(3) 0.0251(11) Uani 1 1 d . . .
C7 C -0.2917(4) 0.1571(4) 0.1897(3) 0.0196(10) Uani 1 1 d . . .
H7 H -0.3622 0.1367 0.1463 0.024 Uiso 1 1 calc R . .
C6 C -0.3191(4) -0.1759(4) 0.1844(3) 0.0203(10) Uani 1 1 d . . .
C18 C 0.3378(4) 0.3060(4) 0.2494(3) 0.0202(10) Uani 1 1 d . . .
C8 C -0.1863(4) 0.2329(4) 0.1504(3) 0.0193(10) Uani 1 1 d . . .
C26 C 0.0795(4) -0.1084(4) 0.2651(3) 0.0240(11) Uani 1 1 d . . .
H26 H 0.0963 -0.1687 0.2333 0.029 Uiso 1 1 calc R . .
C4 C -0.3669(4) -0.0626(4) 0.1094(3) 0.0206(10) Uani 1 1 d . . .
C38 C -0.1881(4) -0.0051(4) 0.4408(3) 0.0212(10) Uani 1 1 d . . .
H38A H -0.1401 -0.0064 0.4919 0.025 Uiso 1 1 calc R . .
H38B H -0.1537 0.0778 0.4410 0.025 Uiso 1 1 calc R . .
C13 C -0.1948(4) 0.2292(4) 0.0558(3) 0.0254(11) Uani 1 1 d . . .
C5 C -0.3766(4) -0.1705(4) 0.1082(3) 0.0243(11) Uani 1 1 d . . .
H5 H -0.4223 -0.2397 0.0554 0.029 Uiso 1 1 calc R . .
C29 C -0.2976(4) 0.2255(4) 0.2891(3) 0.0214(10) Uani 1 1 d . . .
H29A H -0.2305 0.2444 0.3346 0.026 Uiso 1 1 calc R . .
H29B H -0.2895 0.3014 0.2870 0.026 Uiso 1 1 calc R . .
C35 C 0.2362(4) 0.2895(4) 0.4835(3) 0.0226(10) Uani 1 1 d . . .
H35A H 0.1704 0.3046 0.4790 0.027 Uiso 1 1 calc R . .
H35B H 0.2185 0.2362 0.5226 0.027 Uiso 1 1 calc R . .
C14 C 0.1333(4) 0.4771(4) 0.2461(3) 0.0208(10) Uani 1 1 d . . .
H14 H 0.1772 0.5423 0.2184 0.025 Uiso 1 1 calc R . .
C28 C -0.1833(4) -0.0810(4) 0.3439(3) 0.0184(10) Uani 1 1 d . . .
H28 H -0.2248 -0.1650 0.3437 0.022 Uiso 1 1 calc R . .
C19 C 0.3543(4) 0.3729(4) 0.1894(3) 0.0235(11) Uani 1 1 d . . .
H19 H 0.4097 0.3800 0.1477 0.028 Uiso 1 1 calc R . .
C12 C -0.1005(4) 0.3042(4) 0.0213(3) 0.0283(11) Uani 1 1 d . . .
H12 H -0.1085 0.3007 -0.0437 0.034 Uiso 1 1 calc R . .
C20 C 0.2901(4) 0.4297(4) 0.1900(3) 0.0210(10) Uani 1 1 d . . .
C27 C 0.1671(4) 0.0081(4) 0.2949(3) 0.0220(10) Uani 1 1 d . . .
C36 C 0.3466(4) 0.4061(4) 0.5338(4) 0.0347(13) Uani 1 1 d . . .
H36A H 0.4137 0.3923 0.5341 0.042 Uiso 1 1 calc R . .
H36B H 0.3609 0.4620 0.4976 0.042 Uiso 1 1 calc R . .
C39 C -0.3107(4) -0.0472(4) 0.4623(4) 0.0279(11) Uani 1 1 d . . .
H39A H -0.3344 -0.1162 0.4852 0.034 Uiso 1 1 calc R . .
H39B H -0.3645 -0.0738 0.4027 0.034 Uiso 1 1 calc R . .
C30 C -0.4091(4) 0.1603(4) 0.3266(3) 0.0260(11) Uani 1 1 d . . .
H30A H -0.4123 0.0899 0.3374 0.031 Uiso 1 1 calc R . .
H30B H -0.4770 0.1324 0.2778 0.031 Uiso 1 1 calc R . .
C32 C 0.1156(4) 0.5347(4) 0.3449(3) 0.0260(11) Uani 1 1 d . . .
H32A H 0.0676 0.4718 0.3726 0.031 Uiso 1 1 calc R . .
H32B H 0.1925 0.5863 0.3870 0.031 Uiso 1 1 calc R . .
C31 C -0.4178(4) 0.2374(5) 0.4192(4) 0.0332(12) Uani 1 1 d . . .
H31A H -0.3513 0.2645 0.4680 0.050 Uiso 1 1 calc R . .
H31B H -0.4905 0.1913 0.4406 0.050 Uiso 1 1 calc R . .
H31C H -0.4171 0.3059 0.4084 0.050 Uiso 1 1 calc R . .
C33 C 0.0580(5) 0.6067(5) 0.3437(4) 0.0385(14) Uani 1 1 d . . .
H33A H -0.0154 0.5573 0.2969 0.046 Uiso 1 1 calc R . .
H33B H 0.1097 0.6745 0.3221 0.046 Uiso 1 1 calc R . .
C40 C -0.3224(5) 0.0474(5) 0.5367(4) 0.0366(13) Uani 1 1 d . . .
H40A H -0.2646 0.0792 0.5941 0.055 Uiso 1 1 calc R . .
H40B H -0.4009 0.0129 0.5529 0.055 Uiso 1 1 calc R . .
H40C H -0.3093 0.1114 0.5111 0.055 Uiso 1 1 calc R . .
C37 C 0.3391(5) 0.4607(5) 0.6341(4) 0.0525(17) Uani 1 1 d . . .
H37A H 0.2683 0.4670 0.6348 0.079 Uiso 1 1 calc R . .
H37B H 0.4075 0.5398 0.6607 0.079 Uiso 1 1 calc R . .
H37C H 0.3364 0.4112 0.6725 0.079 Uiso 1 1 calc R . .
C34 C 0.0307(6) 0.6534(6) 0.4411(5) 0.0599(19) Uani 1 1 d . . .
H34A H -0.0247 0.5867 0.4609 0.090 Uiso 1 1 calc R . .
H34B H -0.0033 0.7026 0.4367 0.090 Uiso 1 1 calc R . .
H34C H 0.1028 0.7009 0.4881 0.090 Uiso 1 1 calc R . .
N1 N 0.0000 0.0000 0.0000 0.0385(15) Uiso 1 2 d SD . .
C60 C -0.1188(6) -0.1996(6) 0.0304(5) 0.0611(18) Uiso 1 1 d . . .
C61 C 0.050(2) 0.134(2) 0.0376(18) 0.130(8) Uiso 0.50 1 d P . .
C62 C -0.066(2) -0.064(2) 0.0678(18) 0.125(7) Uiso 0.50 1 d P . .
C63 C -0.1151(12) 0.000(2) -0.017(2) 0.064(7) Uiso 0.25 1 d PD . .
C64 C -0.101(3) -0.040(3) -0.081(2) 0.071(8) Uiso 0.25 1 d P . .
C65 C 0.010(2) -0.063(2) -0.1017(19) 0.139(8) Uiso 0.50 1 d P . .
Br1 Br -0.5000 -0.5000 0.0000 0.0299(2) Uani 1 2 d S . .
O50 O -0.3081(4) 0.1482(4) -0.1905(3) 0.0517(11) Uani 1 1 d . . .
H50 H -0.3522 0.0955 -0.1675 0.078 Uiso 1 1 calc R . .
C51 C -0.3716(5) 0.1932(5) -0.2257(4) 0.0453(15) Uani 1 1 d . . .
H51A H -0.3562 0.2676 -0.1785 0.068 Uiso 1 1 calc R . .
H51B H -0.4551 0.1357 -0.2375 0.068 Uiso 1 1 calc R . .
H51C H -0.3475 0.2076 -0.2854 0.068 Uiso 1 1 calc R . .
O52 O 0.5437(3) 0.2651(4) 0.1120(3) 0.0481(10) Uani 1 1 d . . .
H52 H 0.5243 0.2732 0.1663 0.072 Uiso 1 1 calc R . .
C53 C 0.6469(6) 0.3730(6) 0.1132(5) 0.0595(18) Uani 1 1 d . . .
H53A H 0.6326 0.4397 0.1352 0.089 Uiso 1 1 calc R . .
H53B H 0.6658 0.3660 0.0486 0.089 Uiso 1 1 calc R . .
H53C H 0.7123 0.3866 0.1564 0.089 Uiso 1 1 calc R . .
O54 O 0.0692(17) 0.4191(15) -0.1397(13) 0.061(5) Uani 0.25 1 d P . .

loop_
_atom_site_aniso_label
_atom_site_aniso_U_11
_atom_site_aniso_U_22
_atom_site_aniso_U_33
_atom_site_aniso_U_23
_atom_site_aniso_U_13
_atom_site_aniso_U_12
O18 0.0271(17) 0.032(2) 0.039(2) 0.0189(17) 0.0148(15) 0.0206(16)
O6 0.038(2) 0.0156(17) 0.034(2) 0.0027(15) -0.0105(15) 0.0106(15)
O20 0.033(2) 0.050(2) 0.048(2) 0.0340(19) 0.0278(17) 0.0313(18)
O25 0.0241(17) 0.0168(18) 0.053(2) 0.0052(16) 0.0011(16) 0.0088(14)
O4 0.0332(19) 0.0252(19) 0.034(2) 0.0101(16) -0.0102(15) 0.0123(15)
O27 0.0236(18) 0.033(2) 0.059(3) 0.0188(19) 0.0182(17) 0.0195(16)
O13 0.0342(19) 0.045(2) 0.021(2) 0.0120(17) -0.0041(15) 0.0089(17)
O11 0.0285(18) 0.048(2) 0.040(2) 0.0288(19) 0.0133(16) 0.0131(18)
C15 0.013(2) 0.017(2) 0.022(2) 0.005(2) 0.0006(17) 0.0062(18)
C17 0.013(2) 0.019(2) 0.019(2) 0.0064(19) 0.0020(17) 0.0059(18)
C3 0.018(2) 0.020(2) 0.021(3) 0.005(2) 0.0061(18) 0.0108(19)
C9 0.025(2) 0.024(2) 0.021(2) 0.010(2) 0.0083(19) 0.019(2)
C16 0.014(2) 0.017(2) 0.021(2) 0.0047(19) 0.0057(17) 0.0069(18)
C24 0.020(2) 0.019(2) 0.013(2) 0.0074(18) 0.0003(17) 0.0124(19)
C21 0.014(2) 0.021(2) 0.021(2) 0.005(2) 0.0019(18) 0.0087(18)
C1 0.014(2) 0.020(2) 0.018(2) 0.0068(19) 0.0025(17) 0.0090(18)
C22 0.020(2) 0.019(2) 0.017(2) 0.0087(19) 0.0001(18) 0.0088(19)
C10 0.019(2) 0.018(2) 0.024(3) 0.010(2) 0.0067(18) 0.0134(19)
C2 0.013(2) 0.015(2) 0.017(2) 0.0033(18) 0.0025(17) 0.0050(17)
C25 0.026(2) 0.016(2) 0.022(3) 0.004(2) 0.003(2) 0.009(2)
C23 0.022(2) 0.020(2) 0.015(2) 0.0058(19) 0.0023(18) 0.0133(19)
C11 0.028(3) 0.029(3) 0.029(3) 0.014(2) 0.011(2) 0.021(2)
C7 0.016(2) 0.020(2) 0.021(2) 0.007(2) 0.0022(18) 0.0083(19)
C6 0.022(2) 0.016(2) 0.022(3) 0.003(2) 0.0006(19) 0.0098(19)
C18 0.018(2) 0.020(2) 0.023(3) 0.005(2) 0.0016(18) 0.0107(19)
C8 0.021(2) 0.019(2) 0.022(3) 0.005(2) 0.0058(19) 0.0141(19)
C26 0.030(3) 0.024(3) 0.027(3) 0.010(2) 0.009(2) 0.019(2)
C4 0.019(2) 0.025(3) 0.019(2) 0.007(2) -0.0002(18) 0.012(2)
C38 0.021(2) 0.023(3) 0.018(2) 0.006(2) 0.0034(18) 0.010(2)
C13 0.025(2) 0.028(3) 0.023(3) 0.004(2) 0.000(2) 0.015(2)
C5 0.027(2) 0.016(2) 0.021(3) -0.002(2) -0.006(2) 0.008(2)
C29 0.017(2) 0.022(2) 0.027(3) 0.006(2) 0.0052(19) 0.0128(19)
C35 0.022(2) 0.022(2) 0.020(3) 0.009(2) 0.0008(19) 0.0069(19)
C14 0.021(2) 0.017(2) 0.026(3) 0.010(2) 0.0068(19) 0.0091(19)
C28 0.020(2) 0.017(2) 0.020(2) 0.0089(19) 0.0041(18) 0.0091(19)
C19 0.022(2) 0.028(3) 0.027(3) 0.014(2) 0.015(2) 0.014(2)
C12 0.036(3) 0.029(3) 0.019(3) 0.008(2) 0.002(2) 0.016(2)
C20 0.020(2) 0.023(2) 0.024(3) 0.013(2) 0.0080(19) 0.0103(19)
C27 0.021(2) 0.026(3) 0.027(3) 0.012(2) 0.0099(19) 0.016(2)
C36 0.030(3) 0.029(3) 0.028(3) 0.006(2) 0.000(2) 0.003(2)
C39 0.022(2) 0.037(3) 0.029(3) 0.015(2) 0.010(2) 0.015(2)
C30 0.020(2) 0.028(3) 0.032(3) 0.010(2) 0.007(2) 0.013(2)
C32 0.024(2) 0.021(3) 0.029(3) 0.002(2) 0.007(2) 0.011(2)
C31 0.038(3) 0.034(3) 0.035(3) 0.014(2) 0.016(2) 0.021(2)
C33 0.035(3) 0.024(3) 0.054(4) 0.003(3) 0.010(3) 0.018(2)
C40 0.039(3) 0.047(3) 0.037(3) 0.016(3) 0.015(2) 0.030(3)
C37 0.061(4) 0.030(3) 0.031(3) 0.001(3) -0.004(3) 0.001(3)
C34 0.062(4) 0.041(4) 0.075(5) 0.005(3) 0.029(4) 0.031(3)
Br1 0.0317(4) 0.0239(4) 0.0283(4) 0.0070(3) 0.0103(3) 0.0100(3)
O50 0.058(3) 0.070(3) 0.047(3) 0.027(2) 0.014(2) 0.042(2)
C51 0.057(4) 0.041(3) 0.044(4) 0.014(3) 0.019(3) 0.028(3)
O52 0.038(2) 0.066(3) 0.048(3) 0.023(2) 0.0124(19) 0.029(2)
C53 0.058(4) 0.068(5) 0.060(4) 0.014(4) 0.003(3) 0.040(4)
O54 0.095(14) 0.050(11) 0.068(12) 0.029(9) 0.028(10) 0.053(11)

loop_
_atom_type_symbol
_atom_type_description
_atom_type_scat_dispersion_real
_atom_type_scat_dispersion_imag
_atom_type_scat_source
C C 0.0033 0.0016 'International Tables Vol C Tables 4.2.6.8 and 6.1.1.4'
H H 0.0000 0.0000 'International Tables Vol C Tables 4.2.6.8 and 6.1.1.4'
N N 0.0061 0.0033 'International Tables Vol C Tables 4.2.6.8 and 6.1.1.4'
O O 0.0106 0.0060 'International Tables Vol C Tables 4.2.6.8 and 6.1.1.4'
Br Br -0.2901 2.4595 'International Tables Vol C Tables 4.2.6.8 and 6.1.1.4'

loop_
_geom_angle_atom_site_label_1
_geom_angle_atom_site_label_2
_geom_angle_atom_site_label_3
_geom_angle
_geom_angle_site_symmetry_1
_geom_angle_site_symmetry_3
_geom_angle_publ_flag
C16 C15 C20 117.0(4) . . ?
C16 C15 C14 122.8(4) . . ?
C20 C15 C14 120.2(4) . . ?
C16 C17 C18 116.2(4) . . ?
C16 C17 C21 122.9(4) . . ?
C18 C17 C21 120.9(4) . . ?
C4 C3 C2 116.9(4) . . ?
C4 C3 C7 121.4(4) . . ?
C2 C3 C7 121.7(4) . . ?
C8 C9 C10 124.4(4) . . ?
C15 C16 C17 124.4(4) . . ?
C23 C24 C25 116.8(4) . . ?
C23 C24 C28 121.7(4) . . ?
C25 C24 C28 121.6(4) . . ?
C17 C21 C22 112.8(4) . . ?
C17 C21 C35 112.7(4) . . ?
C22 C21 C35 112.0(3) . . ?
C6 C1 C2 117.3(4) . . ?
C6 C1 C28 121.1(4) . . ?
C2 C1 C28 121.6(4) . . ?
C27 C22 C23 116.4(4) . . ?
C27 C22 C21 121.4(4) . . ?
C23 C22 C21 122.1(4) . . ?
C9 C10 C11 117.0(4) . . ?
C9 C10 C14 121.2(4) . . ?
C11 C10 C14 121.8(4) . . ?
C1 C2 C3 123.9(4) . . ?
O25 C25 C26 117.1(4) . . ?
O25 C25 C24 122.2(4) . . ?
C26 C25 C24 120.7(4) . . ?
C24 C23 C22 124.1(4) . . ?
O11 C11 C12 116.5(4) . . ?
O11 C11 C10 122.8(4) . . ?
C12 C11 C10 120.6(4) . . ?
C8 C7 C3 111.8(3) . . ?
C8 C7 C29 112.1(3) . . ?
C3 C7 C29 113.0(4) . . ?
O6 C6 C1 118.2(4) . . ?
O6 C6 C5 120.7(4) . . ?
C1 C6 C5 121.2(4) . . ?
C19 C18 O18 118.2(4) . . ?
C19 C18 C17 121.5(4) . . ?
O18 C18 C17 120.3(4) . . ?
C13 C8 C9 116.5(4) . . ?
C13 C8 C7 121.4(4) . . ?
C9 C8 C7 122.0(4) . . ?
C27 C26 C25 120.4(4) . . ?
O4 C4 C3 120.5(4) . . ?
O4 C4 C5 118.6(4) . . ?
C3 C4 C5 121.0(4) . . ?
C39 C38 C28 113.1(4) . . ?
C8 C13 O13 119.9(4) . . ?
C8 C13 C12 121.5(4) . . ?
O13 C13 C12 118.6(4) . . ?
C6 C5 C4 119.7(4) . . ?
C30 C29 C7 114.6(4) . . ?
C36 C35 C21 113.5(4) . . ?
C10 C14 C15 110.4(3) . . ?
C10 C14 C32 112.8(3) . . ?
C15 C14 C32 113.3(4) . . ?
C24 C28 C1 110.4(3) . . ?
C24 C28 C38 113.3(3) . . ?
C1 C28 C38 111.7(4) . . ?
C18 C19 C20 120.1(4) . . ?
C11 C12 C13 119.9(4) . . ?
O20 C20 C19 121.1(4) . . ?
O20 C20 C15 118.1(4) . . ?
C19 C20 C15 120.8(4) . . ?
C26 C27 C22 121.6(4) . . ?
C26 C27 O27 119.8(4) . . ?
C22 C27 O27 118.6(4) . . ?
C37 C36 C35 112.5(4) . . ?
C38 C39 C40 113.1(4) . . ?
C29 C30 C31 112.6(4) . . ?
C33 C32 C14 114.0(4) . . ?
C32 C33 C34 113.1(5) . . ?
C62 N1 C62 180(3) 2 . ?
C62 N1 C61 113.6(12) 2 2 ?
C62 N1 C61 66.4(12) . 2 ?
C62 N1 C61 66.4(12) 2 . ?
C62 N1 C61 113.6(12) . . ?
C61 N1 C61 180.0(18) 2 . ?
C62 N1 C63 79.5(14) 2 2 ?
C62 N1 C63 100.5(14) . 2 ?
C61 N1 C63 82.4(14) 2 2 ?
C61 N1 C63 97.6(14) . 2 ?
C62 N1 C63 100.5(14) 2 . ?
C62 N1 C63 79.5(14) . . ?
C61 N1 C63 97.6(14) 2 . ?
C61 N1 C63 82.4(14) . . ?
C63 N1 C63 180(2) 2 . ?
C62 N1 C65 55.6(12) 2 . ?
C62 N1 C65 124.4(12) . . ?
C61 N1 C65 58.1(12) 2 . ?
C61 N1 C65 121.9(12) . . ?
C63 N1 C65 76.8(15) 2 . ?
C63 N1 C65 103.2(15) . . ?
C62 N1 C65 124.4(12) 2 2 ?
C62 N1 C65 55.6(12) . 2 ?
C61 N1 C65 121.9(12) 2 2 ?
C61 N1 C65 58.1(12) . 2 ?
C63 N1 C65 103.2(15) 2 2 ?
C63 N1 C65 76.8(15) . 2 ?
C65 N1 C65 180(3) . 2 ?
C62 N1 C64 78.5(15) 2 . ?
C62 N1 C64 101.5(15) . . ?
C61 N1 C64 77.7(15) 2 . ?
C61 N1 C64 102.3(15) . . ?
C63 N1 C64 141.2(13) 2 . ?
C63 N1 C64 38.8(13) . . ?
C65 N1 C64 64.4(15) . . ?
C65 N1 C64 115.6(15) 2 . ?
C62 N1 C64 101.5(15) 2 2 ?
C62 N1 C64 78.5(15) . 2 ?
C61 N1 C64 102.3(15) 2 2 ?
C61 N1 C64 77.7(15) . 2 ?
C63 N1 C64 38.8(13) 2 2 ?
C63 N1 C64 141.2(13) . 2 ?
C65 N1 C64 115.6(15) . 2 ?
C65 N1 C64 64.4(15) 2 2 ?
C64 N1 C64 180(3) . 2 ?
C61 C60 C62 65.4(12) 2 . ?
C65 C61 N1 61.8(15) 2 . ?
C65 C61 C60 174(2) 2 2 ?
N1 C61 C60 113.8(16) . 2 ?
C65 C61 C62 118(2) 2 2 ?
N1 C61 C62 56.2(12) . 2 ?
C60 C61 C62 57.6(13) 2 2 ?
C65 C61 C64 56.0(16) 2 2 ?
N1 C61 C64 51.7(12) . 2 ?
C60 C61 C64 118.0(17) 2 2 ?
C62 C61 C64 82.1(17) 2 2 ?
C65 C61 C63 64.2(16) 2 . ?
N1 C61 C63 48.9(9) . . ?
C60 C61 C63 116.9(17) 2 . ?
C62 C61 C63 78.3(15) 2 . ?
C64 C61 C63 95.0(16) 2 . ?
C65 C62 N1 63.7(15) 2 . ?
C65 C62 C60 176(2) 2 . ?
N1 C62 C60 114.3(16) . . ?
C65 C62 C61 121(2) 2 2 ?
N1 C62 C61 57.4(12) . 2 ?
C60 C62 C61 56.9(13) . 2 ?
C65 C62 C64 56.5(16) 2 2 ?
N1 C62 C64 51.7(12) . 2 ?
C60 C62 C64 119.8(17) . 2 ?
C61 C62 C64 83.2(16) 2 2 ?
C65 C62 C63 67.2(17) 2 . ?
N1 C62 C63 50.8(9) . . ?
C60 C62 C63 114.3(16) . . ?
C61 C62 C63 78.9(16) 2 . ?
C64 C62 C63 97.2(16) 2 . ?
C64 C63 N1 71.5(18) . . ?
C64 C63 C65 123.5(18) . 2 ?
N1 C63 C65 52.0(9) . 2 ?
C64 C63 C62 101(2) . . ?
N1 C63 C62 49.6(9) . . ?
C65 C63 C62 43.4(11) 2 . ?
C64 C63 C61 99(2) . . ?
N1 C63 C61 48.6(9) . . ?
C65 C63 C61 44.6(11) 2 . ?
C62 C63 C61 79.7(12) . . ?
C63 C64 N1 69.7(17) . . ?
C63 C64 C65 128(3) . . ?
N1 C64 C65 57.8(14) . . ?
C63 C64 C61 98(3) . 2 ?
N1 C64 C61 50.6(12) . 2 ?
C65 C64 C61 48.5(14) . 2 ?
C63 C64 C62 100(2) . 2 ?
N1 C64 C62 49.7(11) . 2 ?
C65 C64 C62 46.0(13) . 2 ?
C61 C64 C62 82.1(16) 2 2 ?
C62 C65 C61 121(2) 2 2 ?
C62 C65 N1 60.6(15) 2 . ?
C61 C65 N1 60.2(14) 2 . ?
C62 C65 C64 77.5(19) 2 . ?
C61 C65 C64 75.5(19) 2 . ?
N1 C65 C64 57.8(14) . . ?
C62 C65 C63 69.4(17) 2 2 ?
C61 C65 C63 71.3(17) 2 2 ?
N1 C65 C63 51.2(10) . 2 ?
C64 C65 C63 109.0(18) . 2 ?

loop_
_geom_bond_atom_site_label_1
_geom_bond_atom_site_label_2
_geom_bond_distance
_geom_bond_site_symmetry_2
_geom_bond_publ_flag
O18 C18 1.384(5) . ?
O6 C6 1.375(5) . ?
O20 C20 1.376(6) . ?
O25 C25 1.376(5) . ?
O4 C4 1.375(5) . ?
O27 C27 1.391(5) . ?
O13 C13 1.387(5) . ?
O11 C11 1.370(6) . ?
C15 C16 1.391(6) . ?
C15 C20 1.395(6) . ?
C15 C14 1.529(6) . ?
C17 C16 1.392(6) . ?
C17 C18 1.403(6) . ?
C17 C21 1.520(6) . ?
C3 C4 1.394(6) . ?
C3 C2 1.394(6) . ?
C3 C7 1.525(6) . ?
C9 C8 1.388(6) . ?
C9 C10 1.391(6) . ?
C24 C23 1.382(6) . ?
C24 C25 1.409(6) . ?
C24 C28 1.528(6) . ?
C21 C22 1.521(6) . ?
C21 C35 1.548(6) . ?
C1 C6 1.388(6) . ?
C1 C2 1.389(6) . ?
C1 C28 1.533(6) . ?
C22 C27 1.390(6) . ?
C22 C23 1.402(6) . ?
C10 C11 1.394(7) . ?
C10 C14 1.526(6) . ?
C25 C26 1.382(6) . ?
C11 C12 1.392(7) . ?
C7 C8 1.523(6) . ?
C7 C29 1.534(6) . ?
C6 C5 1.388(6) . ?
C18 C19 1.382(7) . ?
C8 C13 1.387(7) . ?
C26 C27 1.377(6) . ?
C4 C5 1.399(6) . ?
C38 C39 1.512(6) . ?
C38 C28 1.541(6) . ?
C13 C12 1.394(7) . ?
C29 C30 1.521(6) . ?
C35 C36 1.522(6) . ?
C14 C32 1.535(6) . ?
C19 C20 1.391(6) . ?
C36 C37 1.494(7) . ?
C39 C40 1.518(7) . ?
C30 C31 1.521(7) . ?
C32 C33 1.499(7) . ?
C33 C34 1.530(8) . ?
N1 C62 1.51(2) 2 ?
N1 C62 1.51(2) . ?
N1 C61 1.53(2) 2 ?
N1 C61 1.53(2) . ?
N1 C63 1.5402(10) 2 ?
N1 C63 1.5402(10) . ?
N1 C65 1.56(3) . ?
N1 C65 1.56(3) 2 ?
N1 C64 1.56(3) . ?
N1 C64 1.56(3) 2 ?
C60 C61 1.54(3) 2 ?
C60 C62 1.55(3) . ?
C61 C65 1.50(3) 2 ?
C61 C60 1.54(3) 2 ?
C61 C62 1.67(3) 2 ?
C61 C64 1.94(4) 2 ?
C61 C63 2.02(3) . ?
C62 C65 1.43(3) 2 ?
C62 C61 1.67(3) 2 ?
C62 C64 1.94(4) 2 ?
C62 C63 1.95(3) . ?
C63 C64 1.03(4) . ?
C63 C65 1.92(4) 2 ?
C64 C65 1.66(4) . ?
C64 C61 1.94(4) 2 ?
C64 C62 1.94(4) 2 ?
C65 C62 1.43(3) 2 ?
C65 C61 1.50(3) 2 ?
C65 C63 1.92(4) 2 ?
O50 C51 1.413(7) . ?
O52 C53 1.445(8) . ?

loop_
_geom_hbond_atom_site_label_D
_geom_hbond_atom_site_label_H
_geom_hbond_atom_site_label_A
_geom_hbond_distance_DH
_geom_hbond_distance_HA
_geom_hbond_distance_DA
_geom_hbond_angle_DHA
_geom_hbond_site_symmetry_A
O18 H18 O27 0.84 1.89 2.721(5) 169.6 .
O6 H6 Br1 0.84 2.39 3.229(3) 174.7 .
O20 H20 Br1 0.84 2.41 3.234(3) 167.8 1_665
O25 H25 O6 0.84 1.98 2.815(5) 170.1 .
O4 H4 O13 0.84 1.94 2.778(5) 171.6 .
O27 H27 O50 0.84 1.87 2.695(5) 165.4 2
O13 H13 O50 0.84 1.91 2.711(5) 159.2 .
O11 H11 O20 0.84 1.98 2.804(5) 168.3 .
O50 H50 O13 0.84 2.28 2.711(5) 112.2 .
O52 H52 O18 0.84 1.96 2.718(5) 149.6 .

loop_
_geom_torsion_atom_site_label_1
_geom_torsion_atom_site_label_2
_geom_torsion_atom_site_label_3
_geom_torsion_atom_site_label_4
_geom_torsion
_geom_torsion_site_symmetry_1
_geom_torsion_site_symmetry_2
_geom_torsion_site_symmetry_3
_geom_torsion_site_symmetry_4
_geom_torsion_publ_flag
C20 C15 C16 C17 0.4(6) . . . . ?
C14 C15 C16 C17 178.4(4) . . . . ?
C18 C17 C16 C15 -2.4(6) . . . . ?
C21 C17 C16 C15 177.8(4) . . . . ?
C16 C17 C21 C22 85.6(5) . . . . ?
C18 C17 C21 C22 -94.2(5) . . . . ?
C16 C17 C21 C35 -42.5(5) . . . . ?
C18 C17 C21 C35 137.7(4) . . . . ?
C17 C21 C22 C27 94.0(5) . . . . ?
C35 C21 C22 C27 -137.5(4) . . . . ?
C17 C21 C22 C23 -88.2(5) . . . . ?
C35 C21 C22 C23 40.3(6) . . . . ?
C8 C9 C10 C11 -0.8(6) . . . . ?
C8 C9 C10 C14 178.0(4) . . . . ?
C6 C1 C2 C3 0.5(6) . . . . ?
C28 C1 C2 C3 -178.7(4) . . . . ?
C4 C3 C2 C1 -2.1(6) . . . . ?
C7 C3 C2 C1 176.8(4) . . . . ?
C23 C24 C25 O25 178.7(4) . . . . ?
C28 C24 C25 O25 -2.6(7) . . . . ?
C23 C24 C25 C26 -0.7(7) . . . . ?
C28 C24 C25 C26 178.0(4) . . . . ?
C25 C24 C23 C22 -0.2(7) . . . . ?
C28 C24 C23 C22 -178.9(4) . . . . ?
C27 C22 C23 C24 1.6(7) . . . . ?
C21 C22 C23 C24 -176.3(4) . . . . ?
C9 C10 C11 O11 179.2(4) . . . . ?
C14 C10 C11 O11 0.4(7) . . . . ?
C9 C10 C11 C12 -0.6(6) . . . . ?
C14 C10 C11 C12 -179.4(4) . . . . ?
C4 C3 C7 C8 -94.9(5) . . . . ?
C2 C3 C7 C8 86.3(5) . . . . ?
C4 C3 C7 C29 137.5(4) . . . . ?
C2 C3 C7 C29 -41.4(5) . . . . ?
C2 C1 C6 O6 -179.4(4) . . . . ?
C28 C1 C6 O6 -0.1(6) . . . . ?
C2 C1 C6 C5 1.8(6) . . . . ?
C28 C1 C6 C5 -178.9(4) . . . . ?
C16 C17 C18 C19 2.9(6) . . . . ?
C21 C17 C18 C19 -177.2(4) . . . . ?
C16 C17 C18 O18 -177.7(4) . . . . ?
C21 C17 C18 O18 2.1(6) . . . . ?
C10 C9 C8 C13 2.0(6) . . . . ?
C10 C9 C8 C7 -175.4(4) . . . . ?
C3 C7 C8 C13 93.8(5) . . . . ?
C29 C7 C8 C13 -138.1(4) . . . . ?
C3 C7 C8 C9 -88.9(5) . . . . ?
C29 C7 C8 C9 39.2(5) . . . . ?
O25 C25 C26 C27 -179.3(4) . . . . ?
C24 C25 C26 C27 0.2(7) . . . . ?
C2 C3 C4 O4 -179.1(4) . . . . ?
C7 C3 C4 O4 2.0(6) . . . . ?
C2 C3 C4 C5 1.4(6) . . . . ?
C7 C3 C4 C5 -177.5(4) . . . . ?
C9 C8 C13 O13 178.9(4) . . . . ?
C7 C8 C13 O13 -3.6(6) . . . . ?
C9 C8 C13 C12 -1.8(6) . . . . ?
C7 C8 C13 C12 175.6(4) . . . . ?
O6 C6 C5 C4 178.7(4) . . . . ?
C1 C6 C5 C4 -2.5(7) . . . . ?
O4 C4 C5 C6 -178.7(4) . . . . ?
C3 C4 C5 C6 0.8(7) . . . . ?
C8 C7 C29 C30 172.2(4) . . . . ?
C3 C7 C29 C30 -60.4(5) . . . . ?
C17 C21 C35 C36 -65.0(5) . . . . ?
C22 C21 C35 C36 166.4(4) . . . . ?
C9 C10 C14 C15 87.2(5) . . . . ?
C11 C10 C14 C15 -94.1(5) . . . . ?
C9 C10 C14 C32 -40.7(6) . . . . ?
C11 C10 C14 C32 138.1(4) . . . . ?
C16 C15 C14 C10 -85.1(5) . . . . ?
C20 C15 C14 C10 92.8(5) . . . . ?
C16 C15 C14 C32 42.4(6) . . . . ?
C20 C15 C14 C32 -139.6(4) . . . . ?
C23 C24 C28 C1 87.3(5) . . . . ?
C25 C24 C28 C1 -91.3(5) . . . . ?
C23 C24 C28 C38 -38.8(6) . . . . ?
C25 C24 C28 C38 142.6(4) . . . . ?
C6 C1 C28 C24 95.0(5) . . . . ?
C2 C1 C28 C24 -85.8(5) . . . . ?
C6 C1 C28 C38 -138.1(4) . . . . ?
C2 C1 C28 C38 41.1(5) . . . . ?
C39 C38 C28 C24 -171.6(4) . . . . ?
C39 C38 C28 C1 63.1(5) . . . . ?
O18 C18 C19 C20 179.1(4) . . . . ?
C17 C18 C19 C20 -1.5(7) . . . . ?
O11 C11 C12 C13 -179.1(4) . . . . ?
C10 C11 C12 C13 0.7(7) . . . . ?
C8 C13 C12 C11 0.6(7) . . . . ?
O13 C13 C12 C11 179.8(4) . . . . ?
C18 C19 C20 O20 -179.9(4) . . . . ?
C18 C19 C20 C15 -0.6(7) . . . . ?
C16 C15 C20 O20 -179.5(4) . . . . ?
C14 C15 C20 O20 2.4(6) . . . . ?
C16 C15 C20 C19 1.2(6) . . . . ?
C14 C15 C20 C19 -176.9(4) . . . . ?
C25 C26 C27 C22 1.3(7) . . . . ?
C25 C26 C27 O27 -178.4(4) . . . . ?
C23 C22 C27 C26 -2.1(7) . . . . ?
C21 C22 C27 C26 175.8(4) . . . . ?
C23 C22 C27 O27 177.6(4) . . . . ?
C21 C22 C27 O27 -4.5(7) . . . . ?
C21 C35 C36 C37 -175.6(5) . . . . ?
C28 C38 C39 C40 -159.6(4) . . . . ?
C7 C29 C30 C31 -172.6(4) . . . . ?
C10 C14 C32 C33 -62.1(5) . . . . ?
C15 C14 C32 C33 171.6(4) . . . . ?
C14 C32 C33 C34 174.5(4) . . . . ?
C62 N1 C61 C65 -175.9(19) 2 . . 2 ?
C62 N1 C61 C65 4.1(19) . . . 2 ?
C61 N1 C61 C65 -16(15) 2 . . 2 ?
C63 N1 C61 C65 -100.8(17) 2 . . 2 ?
C63 N1 C61 C65 79.2(17) . . . 2 ?
C65 N1 C61 C65 180.000(2) . . . 2 ?
C64 N1 C61 C65 112.6(17) . . . 2 ?
C64 N1 C61 C65 -67.4(17) 2 . . 2 ?
C62 N1 C61 C60 -0.8(14) 2 . . 2 ?
C62 N1 C61 C60 179.2(14) . . . 2 ?
C61 N1 C61 C60 159(14) 2 . . 2 ?
C63 N1 C61 C60 74.3(19) 2 . . 2 ?
C63 N1 C61 C60 -105.7(19) . . . 2 ?
C65 N1 C61 C60 -5(2) . . . 2 ?
C65 N1 C61 C60 175(2) 2 . . 2 ?
C64 N1 C61 C60 -72.2(19) . . . 2 ?
C64 N1 C61 C60 107.8(19) 2 . . 2 ?
C62 N1 C61 C62 180.0 . . . 2 ?
C61 N1 C61 C62 160(15) 2 . . 2 ?
C63 N1 C61 C62 75.0(16) 2 . . 2 ?
C63 N1 C61 C62 -105.0(16) . . . 2 ?
C65 N1 C61 C62 -4.1(19) . . . 2 ?
C65 N1 C61 C62 175.9(19) 2 . . 2 ?
C64 N1 C61 C62 -71.5(16) . . . 2 ?
C64 N1 C61 C62 108.5(16) 2 . . 2 ?
C62 N1 C61 C64 -108.5(16) 2 . . 2 ?
C62 N1 C61 C64 71.5(16) . . . 2 ?
C61 N1 C61 C64 51(16) 2 . . 2 ?
C63 N1 C61 C64 -33.5(15) 2 . . 2 ?
C63 N1 C61 C64 146.5(15) . . . 2 ?
C65 N1 C61 C64 -112.6(17) . . . 2 ?
C65 N1 C61 C64 67.4(17) 2 . . 2 ?
C64 N1 C61 C64 180.000(2) . . . 2 ?
C62 N1 C61 C63 105.0(16) 2 . . . ?
C62 N1 C61 C63 -75.0(16) . . . . ?
C61 N1 C61 C63 -95(15) 2 . . . ?
C63 N1 C61 C63 180.0 2 . . . ?
C65 N1 C61 C63 100.8(17) . . . . ?
C65 N1 C61 C63 -79.2(17) 2 . . . ?
C64 N1 C61 C63 33.5(15) . . . . ?
C64 N1 C61 C63 -146.5(15) 2 . . . ?
C62 N1 C62 C65 57(100) 2 . . 2 ?
C61 N1 C62 C65 175.8(19) 2 . . 2 ?
C61 N1 C62 C65 -4.2(19) . . . 2 ?
C63 N1 C62 C65 98.9(17) 2 . . 2 ?
C63 N1 C62 C65 -81.1(17) . . . 2 ?
C65 N1 C62 C65 180.000(1) . . . 2 ?
C64 N1 C62 C65 -113.3(17) . . . 2 ?
C64 N1 C62 C65 66.7(17) 2 . . 2 ?
C62 N1 C62 C60 -119(100) 2 . . . ?
C61 N1 C62 C60 -0.8(14) 2 . . . ?
C61 N1 C62 C60 179.2(14) . . . . ?
C63 N1 C62 C60 -77.6(18) 2 . . . ?
C63 N1 C62 C60 102.4(18) . . . . ?
C65 N1 C62 C60 3(2) . . . . ?
C65 N1 C62 C60 -177(2) 2 . . . ?
C64 N1 C62 C60 70.2(19) . . . . ?
C64 N1 C62 C60 -109.8(19) 2 . . . ?
C62 N1 C62 C61 -118(100) 2 . . 2 ?
C61 N1 C62 C61 180.000(2) . . . 2 ?
C63 N1 C62 C61 -76.9(16) 2 . . 2 ?
C63 N1 C62 C61 103.1(16) . . . 2 ?
C65 N1 C62 C61 4.2(19) . . . 2 ?
C65 N1 C62 C61 -175.8(19) 2 . . 2 ?
C64 N1 C62 C61 71.0(16) . . . 2 ?
C64 N1 C62 C61 -109.0(16) 2 . . 2 ?
C62 N1 C62 C64 -9(100) 2 . . 2 ?
C61 N1 C62 C64 109.0(16) 2 . . 2 ?
C61 N1 C62 C64 -71.0(16) . . . 2 ?
C63 N1 C62 C64 32.2(15) 2 . . 2 ?
C63 N1 C62 C64 -147.8(15) . . . 2 ?
C65 N1 C62 C64 113.3(17) . . . 2 ?
C65 N1 C62 C64 -66.7(17) 2 . . 2 ?
C64 N1 C62 C64 180.0 . . . 2 ?
C62 N1 C62 C63 139(100) 2 . . . ?
C61 N1 C62 C63 -103.1(16) 2 . . . ?
C61 N1 C62 C63 76.9(16) . . . . ?
C63 N1 C62 C63 180.0 2 . . . ?
C65 N1 C62 C63 -98.9(17) . . . . ?
C65 N1 C62 C63 81.1(17) 2 . . . ?
C64 N1 C62 C63 -32.2(15) . . . . ?
C64 N1 C62 C63 147.8(15) 2 . . . ?
C61 C60 C62 C65 -56(36) 2 . . 2 ?
C61 C60 C62 N1 0.8(14) 2 . . . ?
C61 C60 C62 C64 -57.6(19) 2 . . 2 ?
C61 C60 C62 C63 56.9(16) 2 . . . ?
C62 N1 C63 C64 56(3) 2 . . . ?
C62 N1 C63 C64 -124(3) . . . . ?
C61 N1 C63 C64 -59(3) 2 . . . ?
C61 N1 C63 C64 121(3) . . . . ?
C63 N1 C63 C64 169(35) 2 . . . ?
C65 N1 C63 C64 0(3) . . . . ?
C65 N1 C63 C64 180(3) 2 . . . ?
C64 N1 C63 C64 180.000(4) 2 . . . ?
C62 N1 C63 C65 -123.1(12) 2 . . 2 ?
C62 N1 C63 C65 56.9(12) . . . 2 ?
C61 N1 C63 C65 121.1(13) 2 . . 2 ?
C61 N1 C63 C65 -58.9(13) . . . 2 ?
C63 N1 C63 C65 -11(35) 2 . . 2 ?
C65 N1 C63 C65 180.000(2) . . . 2 ?
C64 N1 C63 C65 -180(3) . . . 2 ?
C64 N1 C63 C65 0(3) 2 . . 2 ?
C62 N1 C63 C62 180.000(1) 2 . . . ?
C61 N1 C63 C62 64.2(13) 2 . . . ?
C61 N1 C63 C62 -115.8(13) . . . . ?
C63 N1 C63 C62 -68(35) 2 . . . ?
C65 N1 C63 C62 123.1(12) . . . . ?
C65 N1 C63 C62 -56.9(12) 2 . . . ?
C64 N1 C63 C62 124(3) . . . . ?
C64 N1 C63 C62 -56(3) 2 . . . ?
C62 N1 C63 C61 -64.2(13) 2 . . . ?
C62 N1 C63 C61 115.8(13) . . . . ?
C61 N1 C63 C61 180.0 2 . . . ?
C63 N1 C63 C61 48(35) 2 . . . ?
C65 N1 C63 C61 -121.1(13) . . . . ?
C65 N1 C63 C61 58.9(13) 2 . . . ?
C64 N1 C63 C61 -121(3) . . . . ?
C64 N1 C63 C61 59(3) 2 . . . ?
C65 C62 C63 C64 128(3) 2 . . . ?
N1 C62 C63 C64 54(2) . . . . ?
C60 C62 C63 C64 -49(3) . . . . ?
C61 C62 C63 C64 -3(3) 2 . . . ?
C64 C62 C63 C64 79(3) 2 . . . ?
C65 C62 C63 N1 73.9(15) 2 . . . ?
C60 C62 C63 N1 -102.4(17) . . . . ?
C61 C62 C63 N1 -56.7(12) 2 . . . ?
C64 C62 C63 N1 24.9(11) 2 . . . ?
N1 C62 C63 C65 -73.9(15) . . . 2 ?
C60 C62 C63 C65 -176(2) . . . 2 ?
C61 C62 C63 C65 -130.6(19) 2 . . 2 ?
C64 C62 C63 C65 -49.0(16) 2 . . 2 ?
C65 C62 C63 C61 30.5(15) 2 . . . ?
N1 C62 C63 C61 -43.4(9) . . . . ?
C60 C62 C63 C61 -145.8(17) . . . . ?
C61 C62 C63 C61 -100.1(14) 2 . . . ?
C64 C62 C63 C61 -18.5(13) 2 . . . ?
C65 C61 C63 C64 -130(3) 2 . . . ?
N1 C61 C63 C64 -56(2) . . . . ?
C60 C61 C63 C64 43(3) 2 . . . ?
C62 C61 C63 C64 -1(3) 2 . . . ?
C64 C61 C63 C64 -81(3) 2 . . . ?
C65 C61 C63 N1 -74.0(16) 2 . . . ?
C60 C61 C63 N1 99.2(18) 2 . . . ?
C62 C61 C63 N1 55.1(13) 2 . . . ?
C64 C61 C63 N1 -25.7(11) 2 . . . ?
N1 C61 C63 C65 74.0(16) . . . 2 ?
C60 C61 C63 C65 173(2) 2 . . 2 ?
C62 C61 C63 C65 129(2) 2 . . 2 ?
C64 C61 C63 C65 48.3(16) 2 . . 2 ?
C65 C61 C63 C62 -29.8(15) 2 . . . ?
N1 C61 C63 C62 44.2(9) . . . . ?
C60 C61 C63 C62 143.4(18) 2 . . . ?
C62 C61 C63 C62 99.3(15) 2 . . . ?
C64 C61 C63 C62 18.5(13) 2 . . . ?
C65 C63 C64 N1 0(3) 2 . . . ?
C62 C63 C64 N1 -40.3(12) . . . . ?
C61 C63 C64 N1 40.8(12) . . . . ?
N1 C63 C64 C65 1(3) . . . . ?
C65 C63 C64 C65 1(6) 2 . . . ?
C62 C63 C64 C65 -40(4) . . . . ?
C61 C63 C64 C65 41(4) . . . . ?
N1 C63 C64 C61 42.9(13) . . . 2 ?
C65 C63 C64 C61 43(3) 2 . . 2 ?
C62 C63 C64 C61 3(2) . . . 2 ?
C61 C63 C64 C61 83.7(19) . . . 2 ?
N1 C63 C64 C62 -40.3(14) . . . 2 ?
C65 C63 C64 C62 -40(4) 2 . . 2 ?
C62 C63 C64 C62 -81(2) . . . 2 ?
C61 C63 C64 C62 0(2) . . . 2 ?
C62 N1 C64 C63 -123(3) 2 . . . ?
C62 N1 C64 C63 57(3) . . . . ?
C61 N1 C64 C63 119(3) 2 . . . ?
C61 N1 C64 C63 -61(3) . . . . ?
C63 N1 C64 C63 180.0 2 . . . ?
C65 N1 C64 C63 179(3) . . . . ?
C65 N1 C64 C63 -1(3) 2 . . . ?
C64 N1 C64 C63 134(100) 2 . . . ?
C62 N1 C64 C65 57.2(14) 2 . . . ?
C62 N1 C64 C65 -122.8(14) . . . . ?
C61 N1 C64 C65 -60.3(14) 2 . . . ?
C61 N1 C64 C65 119.7(14) . . . . ?
C63 N1 C64 C65 1(3) 2 . . . ?
C63 N1 C64 C65 -179(3) . . . . ?
C65 N1 C64 C65 180.000(3) 2 . . . ?
C64 N1 C64 C65 -46(100) 2 . . . ?
C62 N1 C64 C61 117.5(13) 2 . . 2 ?
C62 N1 C64 C61 -62.5(13) . . . 2 ?
C61 N1 C64 C61 180.000(2) . . . 2 ?
C63 N1 C64 C61 61(3) 2 . . 2 ?
C63 N1 C64 C61 -119(3) . . . 2 ?
C65 N1 C64 C61 60.3(14) . . . 2 ?
C65 N1 C64 C61 -119.7(14) 2 . . 2 ?
C64 N1 C64 C61 14(100) 2 . . 2 ?
C62 N1 C64 C62 180.0 . . . 2 ?
C61 N1 C64 C62 -117.5(13) 2 . . 2 ?
C61 N1 C64 C62 62.5(13) . . . 2 ?
C63 N1 C64 C62 -57(3) 2 . . 2 ?
C63 N1 C64 C62 123(3) . . . 2 ?
C65 N1 C64 C62 -57.2(14) . . . 2 ?
C65 N1 C64 C62 122.8(14) 2 . . 2 ?
C64 N1 C64 C62 -103(100) 2 . . 2 ?
C62 N1 C65 C62 180.0 . . . 2 ?
C61 N1 C65 C62 -175(2) 2 . . 2 ?
C61 N1 C65 C62 5(2) . . . 2 ?
C63 N1 C65 C62 -86.2(17) 2 . . 2 ?
C63 N1 C65 C62 93.8(17) . . . 2 ?
C65 N1 C65 C62 80(67) 2 . . 2 ?
C64 N1 C65 C62 93.4(19) . . . 2 ?
C64 N1 C65 C62 -86.6(19) 2 . . 2 ?
C62 N1 C65 C61 175(2) 2 . . 2 ?
C62 N1 C65 C61 -5(2) . . . 2 ?
C61 N1 C65 C61 180.000(2) . . . 2 ?
C63 N1 C65 C61 89.2(16) 2 . . 2 ?
C63 N1 C65 C61 -90.8(16) . . . 2 ?
C65 N1 C65 C61 -104(68) 2 . . 2 ?
C64 N1 C65 C61 -91.1(18) . . . 2 ?
C64 N1 C65 C61 88.9(18) 2 . . 2 ?
C62 N1 C65 C64 -93.4(19) 2 . . . ?
C62 N1 C65 C64 86.6(19) . . . . ?
C61 N1 C65 C64 91.1(18) 2 . . . ?
C61 N1 C65 C64 -88.9(18) . . . . ?
C63 N1 C65 C64 -179.7(19) 2 . . . ?
C63 N1 C65 C64 0.3(19) . . . . ?
C65 N1 C65 C64 -13(71) 2 . . . ?
C64 N1 C65 C64 180.000(2) 2 . . . ?
C62 N1 C65 C63 86.2(17) 2 . . 2 ?
C62 N1 C65 C63 -93.8(17) . . . 2 ?
C61 N1 C65 C63 -89.2(16) 2 . . 2 ?
C61 N1 C65 C63 90.8(16) . . . 2 ?
C63 N1 C65 C63 180.0 . . . 2 ?
C65 N1 C65 C63 166(69) 2 . . 2 ?
C64 N1 C65 C63 179.7(19) . . . 2 ?
C64 N1 C65 C63 -0.3(19) 2 . . 2 ?
C63 C64 C65 C62 -64(4) . . . 2 ?
N1 C64 C65 C62 -63.0(15) . . . 2 ?
C61 C64 C65 C62 -127(2) 2 . . 2 ?
C63 C64 C65 C61 63(4) . . . 2 ?
N1 C64 C65 C61 63.6(14) . . . 2 ?
C62 C64 C65 C61 127(2) 2 . . 2 ?
C63 C64 C65 N1 -1(3) . . . . ?
C61 C64 C65 N1 -63.6(14) 2 . . . ?
C62 C64 C65 N1 63.0(15) 2 . . . ?
C63 C64 C65 C63 -1(5) . . . 2 ?
N1 C64 C65 C63 -0.3(16) . . . 2 ?
C61 C64 C65 C63 -63.9(19) 2 . . 2 ?
C62 C64 C65 C63 62.7(18) 2 . . 2 ?
